data_2230368
loop_
_publ_author_name
'Sun, Xiaoqiang'
'Yu, Bin'
'Zhang, Xiuqin'
'Chao, Xuqiang'
'Chen, Qiang'

_publ_section_title
;
 3,9-Dimethyl-3,9-bis(4-nitrophenyl)-2,4,8,10-tetraoxaspiro[5.5]undecane
;
_journal_coeditor_code IS2689
_journal_issue 6
_journal_name_full 'Acta Crystallographica Section E'
_journal_page_first o1319
_journal_paper_doi 10.1107/S1600536811015017
_journal_volume 67
_journal_year 2011
_chemical_formula_iupac 'C21 H22 N2 O8'
_chemical_formula_moiety 'C21 H22 N2 O8'
_chemical_formula_sum 'C21 H22 N2 O8'
_chemical_formula_weight 430.41
_chemical_name_systematic
;
3,9-Dimethyl-3,9-bis(4-nitrophenyl)-2,4,8,10-tetraoxaspiro[5.5]undecane
;
_space_group_IT_number 2
_symmetry_cell_setting triclinic
_symmetry_space_group_name_Hall '-P 1'
_symmetry_space_group_name_H-M 'P -1'
_atom_sites_solution_hydrogens geom
_atom_sites_solution_primary direct
_atom_sites_solution_secondary difmap
_audit_creation_method SHELXL-97
_cell_angle_alpha 115.280(4)
_cell_angle_beta 94.426(4)
_cell_angle_gamma 103.444(3)
_cell_formula_units_Z 2
_cell_length_a 7.4215(12)
_cell_length_b 11.8790(18)
_cell_length_c 13.522(3)
_cell_measurement_reflns_used 3502
_cell_measurement_temperature 295(2)
_cell_measurement_theta_max 30.20
_cell_measurement_theta_min 2.88
_cell_volume 1027.1(3)
_computing_cell_refinement 'SAINT (Bruker, 2007)'
_computing_data_collection 'APEX2 (Bruker, 2007)'
_computing_data_reduction 'SAINT (Bruker, 2007)'
_computing_molecular_graphics 'SHELXTL (Sheldrick, 2008)'
_computing_publication_material 'SHELXTL (Sheldrick, 2008)'
_computing_structure_refinement 'SHELXL97 (Sheldrick, 2008)'
_computing_structure_solution 'SHELXS97 (Sheldrick, 2008)'
_diffrn_ambient_temperature 295(2)
_diffrn_measured_fraction_theta_full 0.989
_diffrn_measured_fraction_theta_max 0.989
_diffrn_measurement_device_type 'Bruker APEXII CCD'
_diffrn_measurement_method '\f and \w'
_diffrn_radiation_monochromator graphite
_diffrn_radiation_source 'fine-focus sealed tube'
_diffrn_radiation_type MoK\a
_diffrn_radiation_wavelength 0.71073
_diffrn_reflns_av_R_equivalents 0.0223
_diffrn_reflns_av_sigmaI/netI 0.0383
_diffrn_reflns_limit_h_max 8
_diffrn_reflns_limit_h_min -8
_diffrn_reflns_limit_k_max 14
_diffrn_reflns_limit_k_min -14
_diffrn_reflns_limit_l_max 11
_diffrn_reflns_limit_l_min -16
_diffrn_reflns_number 5588
_diffrn_reflns_theta_full 25.00
_diffrn_reflns_theta_max 25.00
_diffrn_reflns_theta_min 1.70
_exptl_absorpt_coefficient_mu 0.108
_exptl_absorpt_correction_T_max 0.9859
_exptl_absorpt_correction_T_min 0.9757
_exptl_absorpt_correction_type multi-scan
_exptl_absorpt_process_details '(<i>SADABS</i>; Sheldrick, 2003)'
_exptl_crystal_colour colorless
_exptl_crystal_density_diffrn 1.392
_exptl_crystal_density_method 'not measured'
_exptl_crystal_description block
_exptl_crystal_F_000 452
_exptl_crystal_size_max 0.21
_exptl_crystal_size_mid 0.21
_exptl_crystal_size_min 0.16
_refine_diff_density_max 0.372
_refine_diff_density_min -0.262
_refine_ls_extinction_method none
_refine_ls_goodness_of_fit_ref 1.065
_refine_ls_hydrogen_treatment constr
_refine_ls_matrix_type full
_refine_ls_number_parameters 282
_refine_ls_number_reflns 3563
_refine_ls_number_restraints 12
_refine_ls_restrained_S_all 1.073
_refine_ls_R_factor_all 0.0614
_refine_ls_R_factor_gt 0.0507
_refine_ls_shift/su_max 0.000
_refine_ls_shift/su_mean 0.000
_refine_ls_structure_factor_coef Fsqd
_refine_ls_weighting_details 'calc w=1/[\s^2^(Fo^2^)+(0.1350P)^2^+0.1621P] where P=(Fo^2^+2Fc^2^)/3'
_refine_ls_weighting_scheme calc
_refine_ls_wR_factor_gt 0.1666
_refine_ls_wR_factor_ref 0.1866
_reflns_number_gt 2980
_reflns_number_total 3563
_reflns_threshold_expression I>2\s(I)
_cod_data_source_file is2689.cif
_cod_data_source_block I
_cod_original_cell_volume 1027.0(3)
_cod_database_code 2230368
_cod_database_fobs_code 2230368

loop_
_symmetry_equiv_pos_as_xyz
'x, y, z'
'-x, -y, -z'

loop_
_atom_site_type_symbol
_atom_site_label
_atom_site_fract_x
_atom_site_fract_y
_atom_site_fract_z
_atom_site_U_iso_or_equiv
_atom_site_adp_type
_atom_site_calc_flag
_atom_site_refinement_flags
_atom_site_occupancy
_atom_site_symmetry_multiplicity
_atom_site_disorder_assembly
_atom_site_disorder_group
N N1 1.2247(3) 0.6344(2) 0.63022(16) 0.0321(5) Uani d U 1 1 . .
N N2 0.1620(3) 0.14798(18) -0.42929(16) 0.0254(5) Uani d . 1 1 . .
O O1 1.2782(3) 0.5766(2) 0.67765(15) 0.0451(5) Uani d . 1 1 . .
O O2 1.1755(3) 0.73336(19) 0.67867(14) 0.0424(5) Uani d U 1 1 . .
O O3 0.2195(3) 0.18113(19) -0.49758(15) 0.0398(5) Uani d . 1 1 . .
O O4 -0.0012(2) 0.13861(17) -0.41184(15) 0.0346(4) Uani d . 1 1 . .
O O5 1.2135(2) 0.31399(14) 0.10612(12) 0.0205(4) Uani d . 1 1 . .
O O6 1.1156(2) 0.48954(14) 0.11022(12) 0.0209(4) Uani d . 1 1 . .
O O7 0.86957(19) 0.10427(13) -0.16096(12) 0.0192(4) Uani d . 1 1 . .
O O8 0.6406(2) 0.06651(14) -0.06059(12) 0.0238(4) Uani d . 1 1 . .
C C1 1.2214(3) 0.5840(2) 0.51053(18) 0.0242(5) Uani d . 1 1 . .
C C2 1.2715(3) 0.4717(2) 0.45462(19) 0.0254(5) Uani d . 1 1 . .
H H2A 1.3038 0.4270 0.4920 0.030 Uiso calc R 1 1 . .
C C3 1.2728(3) 0.4269(2) 0.34267(18) 0.0231(5) Uani d . 1 1 . .
H H3A 1.3069 0.3515 0.3041 0.028 Uiso calc R 1 1 . .
C C4 1.2233(3) 0.4939(2) 0.28631(17) 0.0195(5) Uani d . 1 1 . .
C C5 1.1707(3) 0.6059(2) 0.34539(18) 0.0224(5) Uani d . 1 1 . .
H H5 1.1353 0.6501 0.3083 0.027 Uiso calc R 1 1 . .
C C6 1.1703(3) 0.6524(2) 0.45800(18) 0.0244(5) Uani d . 1 1 . .
H H6 1.1366 0.7278 0.4973 0.029 Uiso calc R 1 1 . .
C C7 1.2414(3) 0.4498(2) 0.16478(17) 0.0199(5) Uani d . 1 1 . .
C C8 1.4377(3) 0.5140(2) 0.15867(19) 0.0264(5) Uani d . 1 1 . .
H H8A 1.5284 0.4917 0.1958 0.040 Uiso calc R 1 1 . .
H H8B 1.4615 0.6069 0.1944 0.040 Uiso calc R 1 1 . .
H H8C 1.4484 0.4846 0.0819 0.040 Uiso calc R 1 1 . .
C C9 1.0213(3) 0.2363(2) 0.08616(17) 0.0215(5) Uani d . 1 1 . .
H H9A 0.9863 0.2480 0.1568 0.026 Uiso calc R 1 1 . .
H H9B 1.0111 0.1449 0.0421 0.026 Uiso calc R 1 1 . .
C C10 0.9207(3) 0.4212(2) 0.09267(17) 0.0211(5) Uani d . 1 1 . .
H H10A 0.8431 0.4507 0.0534 0.025 Uiso calc R 1 1 . .
H H10B 0.8844 0.4397 0.1641 0.025 Uiso calc R 1 1 . .
C C11 0.8872(3) 0.2752(2) 0.02479(17) 0.0200(5) Uani d . 1 1 . .
C C12 0.9199(3) 0.2421(2) -0.09323(17) 0.0187(5) Uani d . 1 1 . .
H H12A 0.8447 0.2786 -0.1264 0.022 Uiso calc R 1 1 . .
H H12B 1.0520 0.2806 -0.0901 0.022 Uiso calc R 1 1 . .
C C13 0.6814(3) 0.2026(2) 0.01311(18) 0.0236(5) Uani d . 1 1 . .
H H13A 0.6576 0.2144 0.0859 0.028 Uiso calc R 1 1 . .
H H13B 0.5984 0.2386 -0.0156 0.028 Uiso calc R 1 1 . .
C C14 0.6799(3) 0.0390(2) -0.16773(17) 0.0205(5) Uani d . 1 1 . .
C C15 0.6618(3) -0.1047(2) -0.22524(19) 0.0282(5) Uani d . 1 1 . .
H H15A 0.7513 -0.1229 -0.1834 0.042 Uiso calc R 1 1 . .
H H15B 0.6865 -0.1289 -0.2991 0.042 Uiso calc R 1 1 . .
H H15C 0.5360 -0.1537 -0.2298 0.042 Uiso calc R 1 1 . .
C C16 0.5415(3) 0.07090(19) -0.23489(17) 0.0192(5) Uani d . 1 1 . .
C C17 0.5956(3) 0.0991(2) -0.31997(17) 0.0195(5) Uani d . 1 1 . .
H H17 0.7169 0.1014 -0.3338 0.023 Uiso calc R 1 1 . .
C C18 0.4722(3) 0.1238(2) -0.38398(17) 0.0204(5) Uani d . 1 1 . .
H H18 0.5097 0.1443 -0.4398 0.024 Uiso calc R 1 1 . .
C C19 0.2916(3) 0.1176(2) -0.36354(17) 0.0208(5) Uani d . 1 1 . .
C C20 0.2302(3) 0.0863(2) -0.28153(18) 0.0232(5) Uani d . 1 1 . .
H H20 0.1073 0.0812 -0.2699 0.028 Uiso calc R 1 1 . .
C C21 0.3573(3) 0.0631(2) -0.21751(18) 0.0236(5) Uani d . 1 1 . .
H H21 0.3192 0.0419 -0.1621 0.028 Uiso calc R 1 1 . .

loop_
_atom_site_aniso_label
_atom_site_aniso_U_11
_atom_site_aniso_U_22
_atom_site_aniso_U_33
_atom_site_aniso_U_12
_atom_site_aniso_U_13
_atom_site_aniso_U_23
N1 0.0187(10) 0.0450(13) 0.0191(10) -0.0053(9) -0.0021(8) 0.0112(9)
N2 0.0205(10) 0.0278(10) 0.0265(10) 0.0095(8) 0.0042(8) 0.0100(9)
O1 0.0418(11) 0.0681(14) 0.0253(9) 0.0071(10) 0.0027(8) 0.0266(10)
O2 0.0362(10) 0.0535(12) 0.0220(9) 0.0097(9) 0.0090(8) 0.0045(8)
O3 0.0348(10) 0.0605(13) 0.0410(11) 0.0205(9) 0.0092(8) 0.0349(10)
O4 0.0220(9) 0.0451(10) 0.0416(10) 0.0175(8) 0.0069(7) 0.0203(9)
O5 0.0209(8) 0.0203(8) 0.0193(8) 0.0082(6) 0.0035(6) 0.0072(6)
O6 0.0240(8) 0.0224(8) 0.0189(8) 0.0084(6) 0.0036(6) 0.0111(6)
O7 0.0163(7) 0.0208(8) 0.0186(7) 0.0058(6) 0.0036(6) 0.0072(6)
O8 0.0253(8) 0.0256(8) 0.0206(8) 0.0037(7) 0.0038(6) 0.0127(7)
C1 0.0158(10) 0.0328(12) 0.0165(11) -0.0022(9) 0.0014(8) 0.0097(10)
C2 0.0214(11) 0.0306(12) 0.0237(11) 0.0004(9) -0.0023(9) 0.0168(10)
C3 0.0224(11) 0.0208(11) 0.0239(11) 0.0031(9) 0.0002(9) 0.0106(9)
C4 0.0149(10) 0.0222(11) 0.0194(11) 0.0027(8) 0.0020(8) 0.0094(9)
C5 0.0220(11) 0.0233(11) 0.0216(11) 0.0064(9) 0.0024(9) 0.0105(9)
C6 0.0191(11) 0.0256(11) 0.0216(11) 0.0041(9) 0.0042(9) 0.0059(9)
C7 0.0225(11) 0.0203(11) 0.0185(11) 0.0082(9) 0.0037(9) 0.0096(9)
C8 0.0265(12) 0.0297(12) 0.0236(12) 0.0069(10) 0.0086(9) 0.0131(10)
C9 0.0250(11) 0.0197(11) 0.0180(10) 0.0056(9) 0.0031(9) 0.0076(9)
C10 0.0231(11) 0.0253(11) 0.0159(10) 0.0092(9) 0.0032(8) 0.0095(9)
C11 0.0217(11) 0.0234(11) 0.0174(11) 0.0086(9) 0.0057(8) 0.0103(9)
C12 0.0188(10) 0.0192(10) 0.0175(11) 0.0048(8) 0.0030(8) 0.0085(9)
C13 0.0245(11) 0.0287(12) 0.0171(10) 0.0089(9) 0.0056(9) 0.0092(9)
C14 0.0191(11) 0.0227(11) 0.0184(11) 0.0054(9) 0.0040(8) 0.0086(9)
C15 0.0284(12) 0.0228(12) 0.0296(12) 0.0057(10) -0.0020(10) 0.0107(10)
C16 0.0179(10) 0.0158(10) 0.0202(11) 0.0043(8) 0.0030(8) 0.0055(9)
C17 0.0163(10) 0.0228(11) 0.0174(10) 0.0056(8) 0.0059(8) 0.0070(9)
C18 0.0188(10) 0.0234(11) 0.0171(10) 0.0045(9) 0.0057(8) 0.0080(9)
C19 0.0193(11) 0.0186(10) 0.0199(11) 0.0065(8) 0.0006(8) 0.0048(9)
C20 0.0167(10) 0.0281(12) 0.0242(11) 0.0080(9) 0.0090(9) 0.0099(10)
C21 0.0206(11) 0.0268(12) 0.0243(11) 0.0054(9) 0.0087(9) 0.0127(10)

loop_
_atom_type_symbol
_atom_type_description
_atom_type_scat_dispersion_real
_atom_type_scat_dispersion_imag
_atom_type_scat_source
C C 0.0033 0.0016 'International Tables Vol C Tables 4.2.6.8 and 6.1.1.4'
H H 0.0000 0.0000 'International Tables Vol C Tables 4.2.6.8 and 6.1.1.4'
N N 0.0061 0.0033 'International Tables Vol C Tables 4.2.6.8 and 6.1.1.4'
O O 0.0106 0.0060 'International Tables Vol C Tables 4.2.6.8 and 6.1.1.4'

loop_
_geom_angle_atom_site_label_1
_geom_angle_atom_site_label_2
_geom_angle_atom_site_label_3
_geom_angle_site_symmetry_1
_geom_angle_site_symmetry_3
_geom_angle
_geom_angle_publ_flag
O1 N1 O2 . . 123.3(2) ?
O1 N1 C1 . . 118.2(2) ?
O2 N1 C1 . . 118.6(2) ?
O3 N2 O4 . . 123.52(19) ?
O3 N2 C19 . . 118.69(18) ?
O4 N2 C19 . . 117.79(18) ?
C7 O5 C9 . . 113.97(15) ?
C7 O6 C10 . . 113.62(14) ?
C14 O7 C12 . . 113.49(15) ?
C14 O8 C13 . . 113.91(15) ?
C2 C1 C6 . . 122.4(2) ?
C2 C1 N1 . . 119.3(2) ?
C6 C1 N1 . . 118.3(2) ?
C3 C2 C1 . . 118.90(19) ?
C3 C2 H2A . . 120.5 ?
C1 C2 H2A . . 120.5 ?
C2 C3 C4 . . 120.5(2) ?
C2 C3 H3A . . 119.7 ?
C4 C3 H3A . . 119.7 ?
C5 C4 C3 . . 118.81(19) ?
C5 C4 C7 . . 121.08(18) ?
C3 C4 C7 . . 119.96(19) ?
C6 C5 C4 . . 121.19(19) ?
C6 C5 H5 . . 119.4 ?
C4 C5 H5 . . 119.4 ?
C1 C6 C5 . . 118.1(2) ?
C1 C6 H6 . . 120.9 ?
C5 C6 H6 . . 120.9 ?
O5 C7 O6 . . 111.16(15) ?
O5 C7 C8 . . 106.19(17) ?
O6 C7 C8 . . 106.18(16) ?
O5 C7 C4 . . 112.31(16) ?
O6 C7 C4 . . 110.65(16) ?
C8 C7 C4 . . 110.07(17) ?
C7 C8 H8A . . 109.5 ?
C7 C8 H8B . . 109.5 ?
H8A C8 H8B . . 109.5 ?
C7 C8 H8C . . 109.5 ?
H8A C8 H8C . . 109.5 ?
H8B C8 H8C . . 109.5 ?
O5 C9 C11 . . 110.63(16) ?
O5 C9 H9A . . 109.5 ?
C11 C9 H9A . . 109.5 ?
O5 C9 H9B . . 109.5 ?
C11 C9 H9B . . 109.5 ?
H9A C9 H9B . . 108.1 ?
O6 C10 C11 . . 110.27(16) ?
O6 C10 H10A . . 109.6 ?
C11 C10 H10A . . 109.6 ?
O6 C10 H10B . . 109.6 ?
C11 C10 H10B . . 109.6 ?
H10A C10 H10B . . 108.1 ?
C9 C11 C10 . . 107.29(16) ?
C9 C11 C12 . . 111.57(17) ?
C10 C11 C12 . . 110.46(16) ?
C9 C11 C13 . . 111.03(16) ?
C10 C11 C13 . . 109.82(17) ?
C12 C11 C13 . . 106.70(17) ?
O7 C12 C11 . . 110.82(16) ?
O7 C12 H12A . . 109.5 ?
C11 C12 H12A . . 109.5 ?
O7 C12 H12B . . 109.5 ?
C11 C12 H12B . . 109.5 ?
H12A C12 H12B . . 108.1 ?
O8 C13 C11 . . 110.95(16) ?
O8 C13 H13A . . 109.4 ?
C11 C13 H13A . . 109.4 ?
O8 C13 H13B . . 109.4 ?
C11 C13 H13B . . 109.4 ?
H13A C13 H13B . . 108.0 ?
O8 C14 O7 . . 111.31(16) ?
O8 C14 C15 . . 106.00(17) ?
O7 C14 C15 . . 106.04(16) ?
O8 C14 C16 . . 111.73(16) ?
O7 C14 C16 . . 111.13(16) ?
C15 C14 C16 . . 110.34(17) ?
C14 C15 H15A . . 109.5 ?
C14 C15 H15B . . 109.5 ?
H15A C15 H15B . . 109.5 ?
C14 C15 H15C . . 109.5 ?
H15A C15 H15C . . 109.5 ?
H15B C15 H15C . . 109.5 ?
C17 C16 C21 . . 119.12(19) ?
C17 C16 C14 . . 119.69(18) ?
C21 C16 C14 . . 121.04(18) ?
C18 C17 C16 . . 120.94(19) ?
C18 C17 H17 . . 119.5 ?
C16 C17 H17 . . 119.5 ?
C17 C18 C19 . . 118.60(19) ?
C17 C18 H18 . . 120.7 ?
C19 C18 H18 . . 120.7 ?
C18 C19 C20 . . 122.33(19) ?
C18 C19 N2 . . 118.64(18) ?
C20 C19 N2 . . 119.01(18) ?
C21 C20 C19 . . 118.04(19) ?
C21 C20 H20 . . 121.0 ?
C19 C20 H20 . . 121.0 ?
C20 C21 C16 . . 120.92(19) ?
C20 C21 H21 . . 119.5 ?
C16 C21 H21 . . 119.5 ?

loop_
_geom_bond_atom_site_label_1
_geom_bond_atom_site_label_2
_geom_bond_site_symmetry_2
_geom_bond_distance
_geom_bond_publ_flag
N1 O1 . 1.226(3) ?
N1 O2 . 1.234(3) ?
N1 C1 . 1.462(3) ?
N2 O3 . 1.218(2) ?
N2 O4 . 1.240(2) ?
N2 C19 . 1.466(3) ?
O5 C7 . 1.414(2) ?
O5 C9 . 1.441(2) ?
O6 C7 . 1.426(2) ?
O6 C10 . 1.430(2) ?
O7 C14 . 1.415(2) ?
O7 C12 . 1.428(2) ?
O8 C14 . 1.413(2) ?
O8 C13 . 1.431(3) ?
C1 C2 . 1.379(3) ?
C1 C6 . 1.379(3) ?
C2 C3 . 1.375(3) ?
C2 H2A . 0.9300 ?
C3 C4 . 1.400(3) ?
C3 H3A . 0.9300 ?
C4 C5 . 1.393(3) ?
C4 C7 . 1.525(3) ?
C5 C6 . 1.381(3) ?
C5 H5 . 0.9300 ?
C6 H6 . 0.9300 ?
C7 C8 . 1.506(3) ?
C8 H8A . 0.9600 ?
C8 H8B . 0.9600 ?
C8 H8C . 0.9600 ?
C9 C11 . 1.519(3) ?
C9 H9A . 0.9700 ?
C9 H9B . 0.9700 ?
C10 C11 . 1.522(3) ?
C10 H10A . 0.9700 ?
C10 H10B . 0.9700 ?
C11 C12 . 1.526(3) ?
C11 C13 . 1.528(3) ?
C12 H12A . 0.9700 ?
C12 H12B . 0.9700 ?
C13 H13A . 0.9700 ?
C13 H13B . 0.9700 ?
C14 C15 . 1.510(3) ?
C14 C16 . 1.534(3) ?
C15 H15A . 0.9600 ?
C15 H15B . 0.9600 ?
C15 H15C . 0.9600 ?
C16 C17 . 1.391(3) ?
C16 C21 . 1.393(3) ?
C17 C18 . 1.376(3) ?
C17 H17 . 0.9300 ?
C18 C19 . 1.381(3) ?
C18 H18 . 0.9300 ?
C19 C20 . 1.388(3) ?
C20 C21 . 1.384(3) ?
C20 H20 . 0.9300 ?
C21 H21 . 0.9300 ?

loop_
_geom_hbond_atom_site_label_D
_geom_hbond_atom_site_label_H
_geom_hbond_atom_site_label_A
_geom_hbond_site_symmetry_A
_geom_hbond_distance_DH
_geom_hbond_distance_HA
_geom_hbond_distance_DA
_geom_hbond_angle_DHA
_geom_hbond_publ_flag
C9 H9A O2 2_766 0.9700 2.5600 3.515(3) 168.00 yes
C10 H10B O1 2_766 0.9700 2.5900 3.533(3) 164.00 yes
C17 H17 O4 1_655 0.9300 2.4500 3.337(3) 160.00 yes
C20 H20 O7 1_455 0.9300 2.3700 3.242(3) 155.00 yes

loop_
_geom_torsion_atom_site_label_1
_geom_torsion_atom_site_label_2
_geom_torsion_atom_site_label_3
_geom_torsion_atom_site_label_4
_geom_torsion_site_symmetry_1
_geom_torsion_site_symmetry_2
_geom_torsion_site_symmetry_3
_geom_torsion_site_symmetry_4
_geom_torsion
_geom_torsion_publ_flag
O1 N1 C1 C2 . . . . 2.3(3) ?
O2 N1 C1 C2 . . . . -178.41(19) ?
O1 N1 C1 C6 . . . . -176.8(2) ?
O2 N1 C1 C6 . . . . 2.5(3) ?
C6 C1 C2 C3 . . . . 0.8(3) ?
N1 C1 C2 C3 . . . . -178.31(18) ?
C1 C2 C3 C4 . . . . -0.3(3) ?
C2 C3 C4 C5 . . . . -0.7(3) ?
C2 C3 C4 C7 . . . . 174.82(19) ?
C3 C4 C5 C6 . . . . 1.2(3) ?
C7 C4 C5 C6 . . . . -174.24(19) ?
C2 C1 C6 C5 . . . . -0.3(3) ?
N1 C1 C6 C5 . . . . 178.84(18) ?
C4 C5 C6 C1 . . . . -0.8(3) ?
C9 O5 C7 O6 . . . . -54.6(2) ?
C9 O5 C7 C8 . . . . -169.62(16) ?
C9 O5 C7 C4 . . . . 70.0(2) ?
C10 O6 C7 O5 . . . . 55.6(2) ?
C10 O6 C7 C8 . . . . 170.66(16) ?
C10 O6 C7 C4 . . . . -69.9(2) ?
C5 C4 C7 O5 . . . . -154.14(18) ?
C3 C4 C7 O5 . . . . 30.5(3) ?
C5 C4 C7 O6 . . . . -29.3(3) ?
C3 C4 C7 O6 . . . . 155.32(18) ?
C5 C4 C7 C8 . . . . 87.8(2) ?
C3 C4 C7 C8 . . . . -87.6(2) ?
C7 O5 C9 C11 . . . . 55.9(2) ?
C7 O6 C10 C11 . . . . -57.5(2) ?
O5 C9 C11 C10 . . . . -54.6(2) ?
O5 C9 C11 C12 . . . . 66.6(2) ?
O5 C9 C11 C13 . . . . -174.56(16) ?
O6 C10 C11 C9 . . . . 55.5(2) ?
O6 C10 C11 C12 . . . . -66.3(2) ?
O6 C10 C11 C13 . . . . 176.29(15) ?
C14 O7 C12 C11 . . . . 57.4(2) ?
C9 C11 C12 O7 . . . . 66.9(2) ?
C10 C11 C12 O7 . . . . -173.87(15) ?
C13 C11 C12 O7 . . . . -54.5(2) ?
C14 O8 C13 C11 . . . . -56.1(2) ?
C9 C11 C13 O8 . . . . -68.0(2) ?
C10 C11 C13 O8 . . . . 173.56(15) ?
C12 C11 C13 O8 . . . . 53.8(2) ?
C13 O8 C14 O7 . . . . 55.3(2) ?
C13 O8 C14 C15 . . . . 170.19(16) ?
C13 O8 C14 C16 . . . . -69.6(2) ?
C12 O7 C14 O8 . . . . -55.9(2) ?
C12 O7 C14 C15 . . . . -170.77(15) ?
C12 O7 C14 C16 . . . . 69.3(2) ?
O8 C14 C16 C17 . . . . 155.17(18) ?
O7 C14 C16 C17 . . . . 30.2(2) ?
C15 C14 C16 C17 . . . . -87.2(2) ?
O8 C14 C16 C21 . . . . -29.4(3) ?
O7 C14 C16 C21 . . . . -154.43(19) ?
C15 C14 C16 C21 . . . . 88.2(2) ?
C21 C16 C17 C18 . . . . 2.3(3) ?
C14 C16 C17 C18 . . . . 177.83(18) ?
C16 C17 C18 C19 . . . . -1.2(3) ?
C17 C18 C19 C20 . . . . -0.5(3) ?
C17 C18 C19 N2 . . . . 178.06(18) ?
O3 N2 C19 C18 . . . . -2.0(3) ?
O4 N2 C19 C18 . . . . 178.18(19) ?
O3 N2 C19 C20 . . . . 176.7(2) ?
O4 N2 C19 C20 . . . . -3.2(3) ?
C18 C19 C20 C21 . . . . 1.1(3) ?
N2 C19 C20 C21 . . . . -177.47(18) ?
C19 C20 C21 C16 . . . . 0.0(3) ?
C17 C16 C21 C20 . . . . -1.7(3) ?
C14 C16 C21 C20 . . . . -177.16(19) ?
